data_7054957
loop_
_publ_author_name
'Salah, Abderrahmen'
'Corpet, Martin'
'ul-Hassan Khan, Najm'
'Zargarian, Davit'
'Spasyuk, Denis M.'

_publ_section_title
;
 Synthesis of unsymmetrical 5,6-POCOP&#x2032;-type pincer complexes of
 nickel(ii): impact of nickelacycle size on structures and spectroscopic
 properties
;
_journal_issue 8
_journal_name_full 'New J. Chem.'
_journal_page_first 6649
_journal_paper_doi 10.1039/C5NJ00807G
_journal_volume 39
_journal_year 2015
_chemical_formula_moiety 'C20 H36 Ni O2 P2 '
_chemical_formula_sum 'C20 H36 Ni O2 P2'
_chemical_formula_weight 429.14
_chemical_name_systematic
; 
 ? 
;
_space_group_IT_number 2
_symmetry_cell_setting triclinic
_symmetry_space_group_name_Hall '-P 1'
_symmetry_space_group_name_H-M 'P -1'
_atom_sites_solution_hydrogens geom
_atom_sites_solution_primary direct
_atom_sites_solution_secondary difmap
_audit_creation_method SHELXL-97
_audit_update_record
;
2015-03-05 deposited with the CCDC.
2015-06-23 downloaded from the CCDC.
;
_cell_angle_alpha 102.6810(10)
_cell_angle_beta 94.2040(10)
_cell_angle_gamma 92.4430(10)
_cell_formula_units_Z 2
_cell_length_a 8.3833(2)
_cell_length_b 10.8596(2)
_cell_length_c 12.7379(3)
_cell_measurement_reflns_used 9996
_cell_measurement_temperature 150(2)
_cell_measurement_theta_max 67.99
_cell_measurement_theta_min 3.57
_cell_volume 1126.26(4)
_computing_cell_refinement 'Bruker SAINT'
_computing_data_collection 'Bruker APEX2'
_computing_data_reduction 'Bruker SAINT'
_computing_molecular_graphics 'Platon Ortep'
_computing_publication_material 'LinXTL v.  3.8.1'
_computing_structure_refinement 'SHELXL97 (Sheldrick, 2008)'
_computing_structure_solution 'SHELXS97 (Sheldrick, 2008)'
_diffrn_ambient_temperature 150
_diffrn_detector_area_resol_mean 8.3
_diffrn_measured_fraction_theta_full 0.979
_diffrn_measured_fraction_theta_max 0.979
_diffrn_measurement_device_type 'Bruker Microstar'
_diffrn_measurement_method '\f and \w scans'
_diffrn_radiation_monochromator 'Helios optics'
_diffrn_radiation_source 'Rotating Anode'
_diffrn_radiation_type CuK\a
_diffrn_radiation_wavelength 1.54178
_diffrn_reflns_av_R_equivalents 0.0461
_diffrn_reflns_av_sigmaI/netI 0.0254
_diffrn_reflns_limit_h_max 7
_diffrn_reflns_limit_h_min -10
_diffrn_reflns_limit_k_max 12
_diffrn_reflns_limit_k_min -12
_diffrn_reflns_limit_l_max 15
_diffrn_reflns_limit_l_min -15
_diffrn_reflns_number 18147
_diffrn_reflns_theta_full 67.96
_diffrn_reflns_theta_max 67.96
_diffrn_reflns_theta_min 3.57
_exptl_absorpt_coefficient_mu 2.655
_exptl_absorpt_correction_T_max 0.853
_exptl_absorpt_correction_T_min 0.672
_exptl_absorpt_correction_type multi-scan
_exptl_absorpt_process_details 'Sadabs (Sheldrick, 1996)'
_exptl_crystal_colour Yellow
_exptl_crystal_density_diffrn 1.265
_exptl_crystal_density_meas ?
_exptl_crystal_density_method 'not measured'
_exptl_crystal_description plate
_exptl_crystal_F_000 460
_exptl_crystal_size_max 0.26
_exptl_crystal_size_mid 0.14
_exptl_crystal_size_min 0.06
_refine_diff_density_max 0.560
_refine_diff_density_min -0.385
_refine_diff_density_rms 0.064
_refine_ls_extinction_method none
_refine_ls_goodness_of_fit_ref 1.029
_refine_ls_hydrogen_treatment constr
_refine_ls_matrix_type full
_refine_ls_number_parameters 235
_refine_ls_number_reflns 4006
_refine_ls_number_restraints 0
_refine_ls_restrained_S_all 1.029
_refine_ls_R_factor_all 0.0412
_refine_ls_R_factor_gt 0.0407
_refine_ls_shift/su_max 0.000
_refine_ls_shift/su_mean 0.000
_refine_ls_structure_factor_coef Fsqd
_refine_ls_weighting_details 'calc w=1/[\s^2^(Fo^2^)+(0.0716P)^2^+0.6298P] where P=(Fo^2^+2Fc^2^)/3'
_refine_ls_weighting_scheme calc
_refine_ls_wR_factor_gt 0.1124
_refine_ls_wR_factor_ref 0.1130
_reflns_number_gt 3918
_reflns_number_total 4006
_reflns_threshold_expression >2sigma(I)
_cod_data_source_file c5nj00807g2.cif
_cod_data_source_block dens53
_cod_depositor_comments
;
The following automatic conversions were performed:

'_symmetry_cell_setting' value 'Triclinic' changed to 'triclinic'
according to
/usr/data/users/saulius/crontab/automatic-downloads/rss-feeds/RSC/lib/dictionaries/cif_core.dic
dictionary named 'cif_core.dic' version 2.4.2 from 2011-04-26.

'_exptl_crystal_density_meas' value 'not measured' was changed to '?'
- the value is perceived as not measured.

Automatic conversion script
Id: cif_fix_values 3271 2015-04-21 07:52:19Z andrius 

 Adding full bibliography for 7054953--7054957.cif.
;
_cod_original_sg_symbol_Hall ' -P 1'
_cod_original_sg_symbol_H-M P-1
_cod_database_code 7054957

loop_
_symmetry_equiv_pos_as_xyz
'x, y, z'
'-x, -y, -z'

loop_
_atom_site_label
_atom_site_type_symbol
_atom_site_fract_x
_atom_site_fract_y
_atom_site_fract_z
_atom_site_U_iso_or_equiv
_atom_site_adp_type
_atom_site_occupancy
_atom_site_symmetry_multiplicity
_atom_site_calc_flag
_atom_site_refinement_flags
Ni1 Ni 0.14388(4) 0.24096(3) 0.24622(2) 0.02777(13) Uani 1 1 d .
P1 P 0.09553(6) 0.20656(5) 0.39845(4) 0.03475(16) Uani 1 1 d .
P2 P 0.24257(6) 0.28256(4) 0.10717(4) 0.02808(15) Uani 1 1 d .
O1 O 0.21215(19) 0.09542(15) 0.41990(12) 0.0428(4) Uani 1 1 d .
O2 O 0.31230(19) 0.16518(13) 0.02423(12) 0.0393(3) Uani 1 1 d .
C1 C 0.2497(2) 0.08272(18) 0.23199(17) 0.0321(4) Uani 1 1 d .
C2 C 0.2795(2) 0.03631(19) 0.32535(18) 0.0367(5) Uani 1 1 d .
C3 C 0.3676(3) -0.0669(2) 0.3324(2) 0.0442(5) Uani 1 1 d .
H3 H 0.3854 -0.0923 0.3988 0.053 Uiso 1 1 calc R
C4 C 0.4288(3) -0.1314(2) 0.2399(2) 0.0471(6) Uani 1 1 d .
H4 H 0.4927 -0.2010 0.2427 0.057 Uiso 1 1 calc R
C5 C 0.3980(3) -0.0958(2) 0.1432(2) 0.0440(5) Uani 1 1 d .
H5 H 0.4379 -0.1426 0.0795 0.053 Uiso 1 1 calc R
C6 C 0.3078(2) 0.00940(18) 0.13842(18) 0.0365(5) Uani 1 1 d .
C7 C 0.2659(3) 0.0373(2) 0.03033(18) 0.0420(5) Uani 1 1 d .
H7A H 0.3189 -0.0223 -0.0248 0.050 Uiso 1 1 calc R
H7B H 0.1488 0.0223 0.0127 0.050 Uiso 1 1 calc R
C8 C 0.1175(3) 0.3535(2) 0.01410(16) 0.0370(5) Uani 1 1 d .
H8 H 0.0808 0.4345 0.0566 0.044 Uiso 1 1 calc R
C9 C -0.0308(3) 0.2657(3) -0.0294(2) 0.0570(7) Uani 1 1 d .
H9A H -0.1023 0.3062 -0.0742 0.086 Uiso 1 1 calc R
H9B H -0.0870 0.2484 0.0312 0.086 Uiso 1 1 calc R
H9C H 0.0015 0.1861 -0.0730 0.086 Uiso 1 1 calc R
C10 C 0.2072(4) 0.3842(3) -0.0784(2) 0.0570(7) Uani 1 1 d .
H10A H 0.2548 0.3080 -0.1165 0.085 Uiso 1 1 calc R
H10B H 0.2920 0.4503 -0.0490 0.085 Uiso 1 1 calc R
H10C H 0.1322 0.4140 -0.1287 0.085 Uiso 1 1 calc R
C11 C 0.4280(2) 0.3842(2) 0.13873(18) 0.0370(5) Uani 1 1 d .
H11 H 0.4747 0.3857 0.0690 0.044 Uiso 1 1 calc R
C12 C 0.4024(3) 0.5204(2) 0.1941(2) 0.0492(6) Uani 1 1 d .
H12A H 0.3539 0.5218 0.2620 0.074 Uiso 1 1 calc R
H12B H 0.3310 0.5576 0.1467 0.074 Uiso 1 1 calc R
H12C H 0.5057 0.5693 0.2091 0.074 Uiso 1 1 calc R
C13 C 0.5486(3) 0.3264(2) 0.2069(2) 0.0503(6) Uani 1 1 d .
H13A H 0.6505 0.3772 0.2189 0.075 Uiso 1 1 calc R
H13B H 0.5658 0.2398 0.1689 0.075 Uiso 1 1 calc R
H13C H 0.5070 0.3250 0.2765 0.075 Uiso 1 1 calc R
C14 C -0.1028(3) 0.1410(3) 0.4157(3) 0.0615(8) Uani 1 1 d .
H14 H -0.0921 0.0965 0.4765 0.074 Uiso 1 1 calc R
C15 C -0.1607(4) 0.0440(4) 0.3133(4) 0.0921(12) Uani 1 1 d .
H15A H -0.2626 0.0024 0.3236 0.138 Uiso 1 1 calc R
H15B H -0.0809 -0.0193 0.2971 0.138 Uiso 1 1 calc R
H15C H -0.1761 0.0864 0.2532 0.138 Uiso 1 1 calc R
C16 C -0.2227(4) 0.2443(4) 0.4436(3) 0.0870(13) Uani 1 1 d .
H16A H -0.2197 0.2994 0.3921 0.131 Uiso 1 1 calc R
H16B H -0.1937 0.2946 0.5169 0.131 Uiso 1 1 calc R
H16C H -0.3309 0.2048 0.4395 0.131 Uiso 1 1 calc R
C17 C 0.1569(4) 0.3311(3) 0.51865(18) 0.0573(7) Uani 1 1 d .
H17 H 0.0807 0.3997 0.5204 0.069 Uiso 1 1 calc R
C18 C 0.1493(5) 0.2863(4) 0.6240(2) 0.0853(12) Uani 1 1 d .
H18A H 0.2223 0.2183 0.6246 0.128 Uiso 1 1 calc R
H18B H 0.0397 0.2548 0.6296 0.128 Uiso 1 1 calc R
H18C H 0.1811 0.3571 0.6853 0.128 Uiso 1 1 calc R
C19 C 0.3236(4) 0.3874(3) 0.5075(3) 0.0719(9) Uani 1 1 d .
H19A H 0.3559 0.4556 0.5708 0.108 Uiso 1 1 calc R
H19B H 0.3210 0.4213 0.4422 0.108 Uiso 1 1 calc R
H19C H 0.4007 0.3215 0.5023 0.108 Uiso 1 1 calc R
C20 C 0.0273(2) 0.40728(18) 0.27400(15) 0.0288(4) Uani 1 1 d .
H20A H -0.0749 0.3951 0.2294 0.043 Uiso 1 1 calc R
H20B H 0.0942 0.4743 0.2554 0.043 Uiso 1 1 calc R
H20C H 0.0072 0.4315 0.3504 0.043 Uiso 1 1 calc R

loop_
_atom_site_aniso_label
_atom_site_aniso_U_11
_atom_site_aniso_U_22
_atom_site_aniso_U_33
_atom_site_aniso_U_23
_atom_site_aniso_U_13
_atom_site_aniso_U_12
Ni1 0.0311(2) 0.0271(2) 0.0273(2) 0.00859(14) 0.00774(14) 0.00400(14)
P1 0.0391(3) 0.0410(3) 0.0299(3) 0.0156(2) 0.0101(2) 0.0142(2)
P2 0.0297(3) 0.0282(3) 0.0261(3) 0.00564(19) 0.00503(18) -0.00272(18)
O1 0.0517(9) 0.0452(8) 0.0388(8) 0.0192(7) 0.0105(7) 0.0214(7)
O2 0.0478(8) 0.0346(7) 0.0346(8) 0.0022(6) 0.0150(6) -0.0002(6)
C1 0.0307(10) 0.0258(9) 0.0397(11) 0.0067(8) 0.0060(8) 0.0003(7)
C2 0.0350(10) 0.0305(10) 0.0470(12) 0.0119(9) 0.0089(9) 0.0036(8)
C3 0.0419(12) 0.0352(11) 0.0598(14) 0.0179(10) 0.0072(10) 0.0075(9)
C4 0.0405(12) 0.0291(10) 0.0724(16) 0.0107(10) 0.0097(11) 0.0056(9)
C5 0.0384(11) 0.0292(10) 0.0608(14) -0.0007(10) 0.0141(10) 0.0002(8)
C6 0.0340(10) 0.0271(10) 0.0448(12) -0.0003(8) 0.0094(9) -0.0038(8)
C7 0.0472(13) 0.0322(10) 0.0420(12) -0.0029(9) 0.0115(9) -0.0029(9)
C8 0.0421(11) 0.0412(11) 0.0282(10) 0.0099(8) 0.0008(8) -0.0002(9)
C9 0.0521(15) 0.0620(16) 0.0535(15) 0.0143(12) -0.0159(12) -0.0079(12)
C10 0.0695(17) 0.0715(17) 0.0381(13) 0.0258(12) 0.0130(12) 0.0111(14)
C11 0.0337(10) 0.0357(11) 0.0413(11) 0.0085(9) 0.0058(8) -0.0049(8)
C12 0.0448(13) 0.0347(12) 0.0642(16) 0.0054(10) 0.0017(11) -0.0074(9)
C13 0.0343(11) 0.0497(13) 0.0637(15) 0.0094(11) -0.0047(10) -0.0019(10)
C14 0.0466(14) 0.085(2) 0.0760(19) 0.0574(17) 0.0257(13) 0.0178(13)
C15 0.0557(19) 0.096(3) 0.131(3) 0.045(2) 0.007(2) -0.0295(18)
C16 0.0562(17) 0.131(3) 0.111(3) 0.089(3) 0.0420(18) 0.0461(19)
C17 0.087(2) 0.0587(15) 0.0284(11) 0.0074(10) 0.0047(11) 0.0372(14)
C18 0.129(3) 0.102(3) 0.0334(14) 0.0226(15) 0.0104(16) 0.059(2)
C19 0.086(2) 0.0617(17) 0.0549(17) -0.0063(13) -0.0171(15) 0.0027(16)
C20 0.0290(9) 0.0388(10) 0.0254(9) 0.0194(8) 0.0084(7) 0.0058(8)

loop_
_atom_type_symbol
_atom_type_description
_atom_type_scat_dispersion_real
_atom_type_scat_dispersion_imag
_atom_type_scat_source
C C 0.0181 0.0091 'International Tables Vol C Tables 4.2.6.8 and 6.1.1.4'
H H 0.0000 0.0000 'International Tables Vol C Tables 4.2.6.8 and 6.1.1.4'
O O 0.0492 0.0322 'International Tables Vol C Tables 4.2.6.8 and 6.1.1.4'
P P 0.2955 0.4335 'International Tables Vol C Tables 4.2.6.8 and 6.1.1.4'
Ni Ni -3.0029 0.5091 'International Tables Vol C Tables 4.2.6.8 and 6.1.1.4'

loop_
_geom_angle_atom_site_label_1
_geom_angle_atom_site_label_2
_geom_angle_atom_site_label_3
_geom_angle
C1 Ni1 C20 175.22(8)
C1 Ni1 P1 83.03(6)
C20 Ni1 P1 92.19(5)
C1 Ni1 P2 92.78(6)
C20 Ni1 P2 91.89(5)
P1 Ni1 P2 168.14(3)
O1 P1 C14 102.40(11)
O1 P1 C17 100.27(10)
C14 P1 C17 107.73(15)
O1 P1 Ni1 106.45(6)
C14 P1 Ni1 119.23(10)
C17 P1 Ni1 117.80(9)
O2 P2 C11 97.60(9)
O2 P2 C8 101.61(9)
C11 P2 C8 104.99(10)
O2 P2 Ni1 116.72(6)
C11 P2 Ni1 113.64(7)
C8 P2 Ni1 119.35(7)
C2 O1 P1 111.58(13)
C7 O2 P2 119.02(13)
C2 C1 C6 114.52(18)
C2 C1 Ni1 117.61(15)
C6 C1 Ni1 127.82(16)
C3 C2 C1 125.3(2)
C3 C2 O1 116.04(19)
C1 C2 O1 118.62(17)
C4 C3 C2 117.8(2)
C4 C3 H3 121.1
C2 C3 H3 121.1
C3 C4 C5 120.5(2)
C3 C4 H4 119.7
C5 C4 H4 119.7
C4 C5 C6 120.4(2)
C4 C5 H5 119.8
C6 C5 H5 119.8
C5 C6 C1 121.2(2)
C5 C6 C7 118.24(19)
C1 C6 C7 120.41(19)
O2 C7 C6 113.71(17)
O2 C7 H7A 108.8
C6 C7 H7A 108.8
O2 C7 H7B 108.8
C6 C7 H7B 108.8
H7A C7 H7B 107.7
C9 C8 C10 111.0(2)
C9 C8 P2 109.10(16)
C10 C8 P2 113.32(16)
C9 C8 H8 107.8
C10 C8 H8 107.8
P2 C8 H8 107.8
C8 C9 H9A 109.5
C8 C9 H9B 109.5
H9A C9 H9B 109.5
C8 C9 H9C 109.5
H9A C9 H9C 109.5
H9B C9 H9C 109.5
C8 C10 H10A 109.5
C8 C10 H10B 109.5
H10A C10 H10B 109.5
C8 C10 H10C 109.5
H10A C10 H10C 109.5
H10B C10 H10C 109.5
C12 C11 C13 110.80(19)
C12 C11 P2 113.59(15)
C13 C11 P2 109.55(15)
C12 C11 H11 107.6
C13 C11 H11 107.6
P2 C11 H11 107.6
C11 C12 H12A 109.5
C11 C12 H12B 109.5
H12A C12 H12B 109.5
C11 C12 H12C 109.5
H12A C12 H12C 109.5
H12B C12 H12C 109.5
C11 C13 H13A 109.5
C11 C13 H13B 109.5
H13A C13 H13B 109.5
C11 C13 H13C 109.5
H13A C13 H13C 109.5
H13B C13 H13C 109.5
C15 C14 C16 111.6(3)
C15 C14 P1 108.4(2)
C16 C14 P1 112.1(2)
C15 C14 H14 108.2
C16 C14 H14 108.2
P1 C14 H14 108.2
C14 C15 H15A 109.5
C14 C15 H15B 109.5
H15A C15 H15B 109.5
C14 C15 H15C 109.5
H15A C15 H15C 109.5
H15B C15 H15C 109.5
C14 C16 H16A 109.5
C14 C16 H16B 109.5
H16A C16 H16B 109.5
C14 C16 H16C 109.5
H16A C16 H16C 109.5
H16B C16 H16C 109.5
C18 C17 C19 112.1(3)
C18 C17 P1 113.1(2)
C19 C17 P1 109.18(18)
C18 C17 H17 107.4
C19 C17 H17 107.4
P1 C17 H17 107.4
C17 C18 H18A 109.5
C17 C18 H18B 109.5
H18A C18 H18B 109.5
C17 C18 H18C 109.5
H18A C18 H18C 109.5
H18B C18 H18C 109.5
C17 C19 H19A 109.5
C17 C19 H19B 109.5
H19A C19 H19B 109.5
C17 C19 H19C 109.5
H19A C19 H19C 109.5
H19B C19 H19C 109.5
Ni1 C20 H20A 109.5
Ni1 C20 H20B 109.5
H20A C20 H20B 109.5
Ni1 C20 H20C 109.5
H20A C20 H20C 109.5
H20B C20 H20C 109.5

loop_
_geom_bond_atom_site_label_1
_geom_bond_atom_site_label_2
_geom_bond_distance
Ni1 C1 1.9468(19)
Ni1 C20 2.0649(19)
Ni1 P1 2.1177(6)
Ni1 P2 2.1355(5)
P1 O1 1.6411(14)
P1 C14 1.828(3)
P1 C17 1.831(3)
P2 O2 1.6265(14)
P2 C11 1.834(2)
P2 C8 1.840(2)
O1 C2 1.404(3)
O2 C7 1.446(3)
C1 C2 1.400(3)
C1 C6 1.412(3)
C2 C3 1.384(3)
C3 C4 1.379(3)
C3 H3 0.9500
C4 C5 1.379(4)
C4 H4 0.9500
C5 C6 1.406(3)
C5 H5 0.9500
C6 C7 1.494(3)
C7 H7A 0.9900
C7 H7B 0.9900
C8 C9 1.526(3)
C8 C10 1.531(3)
C8 H8 1.0000
C9 H9A 0.9800
C9 H9B 0.9800
C9 H9C 0.9800
C10 H10A 0.9800
C10 H10B 0.9800
C10 H10C 0.9800
C11 C12 1.524(3)
C11 C13 1.528(3)
C11 H11 1.0000
C12 H12A 0.9800
C12 H12B 0.9800
C12 H12C 0.9800
C13 H13A 0.9800
C13 H13B 0.9800
C13 H13C 0.9800
C14 C15 1.518(5)
C14 C16 1.539(4)
C14 H14 1.0000
C15 H15A 0.9800
C15 H15B 0.9800
C15 H15C 0.9800
C16 H16A 0.9800
C16 H16B 0.9800
C16 H16C 0.9800
C17 C18 1.529(4)
C17 C19 1.530(5)
C17 H17 1.0000
C18 H18A 0.9800
C18 H18B 0.9800
C18 H18C 0.9800
C19 H19A 0.9800
C19 H19B 0.9800
C19 H19C 0.9800
C20 H20A 0.9800
C20 H20B 0.9800
C20 H20C 0.9800

loop_
_geom_torsion_atom_site_label_1
_geom_torsion_atom_site_label_2
_geom_torsion_atom_site_label_3
_geom_torsion_atom_site_label_4
_geom_torsion
C1 Ni1 P1 O1 14.11(9)
C20 Ni1 P1 O1 -165.79(9)
P2 Ni1 P1 O1 -55.73(14)
C1 Ni1 P1 C14 -100.83(13)
C20 Ni1 P1 C14 79.27(13)
P2 Ni1 P1 C14 -170.68(15)
C1 Ni1 P1 C17 125.57(12)
C20 Ni1 P1 C17 -54.33(11)
P2 Ni1 P1 C17 55.73(15)
C1 Ni1 P2 O2 17.91(9)
C20 Ni1 P2 O2 -163.11(9)
P1 Ni1 P2 O2 86.81(13)
C1 Ni1 P2 C11 -94.55(10)
C20 Ni1 P2 C11 84.43(10)
P1 Ni1 P2 C11 -25.65(14)
C1 Ni1 P2 C8 140.70(10)
C20 Ni1 P2 C8 -40.32(10)
P1 Ni1 P2 C8 -150.40(13)
C14 P1 O1 C2 112.28(17)
C17 P1 O1 C2 -136.82(16)
Ni1 P1 O1 C2 -13.61(15)
C11 P2 O2 C7 138.39(16)
C8 P2 O2 C7 -114.52(17)
Ni1 P2 O2 C7 17.05(18)
C20 Ni1 C1 C2 -12.5(10)
P1 Ni1 C1 C2 -13.72(15)
P2 Ni1 C1 C2 155.14(15)
C20 Ni1 C1 C6 170.4(8)
P1 Ni1 C1 C6 169.20(18)
P2 Ni1 C1 C6 -21.94(18)
C6 C1 C2 C3 4.6(3)
Ni1 C1 C2 C3 -172.91(18)
C6 C1 C2 O1 -173.61(18)
Ni1 C1 C2 O1 8.9(3)
P1 O1 C2 C3 -174.07(16)
P1 O1 C2 C1 4.3(2)
C1 C2 C3 C4 -1.5(3)
O1 C2 C3 C4 176.75(19)
C2 C3 C4 C5 -2.0(3)
C3 C4 C5 C6 2.0(3)
C4 C5 C6 C1 1.4(3)
C4 C5 C6 C7 -174.8(2)
C2 C1 C6 C5 -4.4(3)
Ni1 C1 C6 C5 172.75(15)
C2 C1 C6 C7 171.74(18)
Ni1 C1 C6 C7 -11.1(3)
P2 O2 C7 C6 -58.1(2)
C5 C6 C7 O2 -126.3(2)
C1 C6 C7 O2 57.4(3)
O2 P2 C8 C9 71.08(18)
C11 P2 C8 C9 172.32(17)
Ni1 P2 C8 C9 -58.87(18)
O2 P2 C8 C10 -53.08(18)
C11 P2 C8 C10 48.15(19)
Ni1 P2 C8 C10 176.97(15)
O2 P2 C11 C12 165.50(17)
C8 P2 C11 C12 61.26(19)
Ni1 P2 C11 C12 -70.89(18)
O2 P2 C11 C13 -70.01(17)
C8 P2 C11 C13 -174.24(16)
Ni1 P2 C11 C13 53.61(17)
O1 P1 C14 C15 -78.8(2)
C17 P1 C14 C15 176.0(2)
Ni1 P1 C14 C15 38.3(3)
O1 P1 C14 C16 157.6(2)
C17 P1 C14 C16 52.4(3)
Ni1 P1 C14 C16 -85.4(3)
O1 P1 C17 C18 -52.8(2)
C14 P1 C17 C18 53.9(3)
Ni1 P1 C17 C18 -167.7(2)
O1 P1 C17 C19 72.8(2)
C14 P1 C17 C19 179.47(19)
Ni1 P1 C17 C19 -42.1(2)
